data_4066685
loop_
_publ_author_name
'Adams, Richard D.'
'Pearl, William C.'

_publ_section_title
;
 Reactions of Bis(tri-tert-butylphosphine)platinum with Metal Hydride
 Complexes. The Reactions of Pt(P-t-Bu3)2with HRe(CO)4SbPh3
;
_journal_issue 17
_journal_name_full Organometallics
_journal_page_first 3887
_journal_paper_doi 10.1021/om100569j
_journal_volume 29
_journal_year 2010
_chemical_formula_sum 'C44 H49 O8 P Pt Re2 Sb2'
_chemical_formula_weight 1547.79
_chemical_name_systematic
; 
 ? 
;
_space_group_IT_number 2
_symmetry_cell_setting triclinic
_symmetry_space_group_name_Hall '-P 1'
_symmetry_space_group_name_H-M 'P -1'
_atom_sites_solution_hydrogens geom
_atom_sites_solution_primary direct
_atom_sites_solution_secondary difmap
_audit_creation_method SHELXL-97
_cell_angle_alpha 74.6310(10)
_cell_angle_beta 72.2350(10)
_cell_angle_gamma 86.5300(10)
_cell_formula_units_Z 2
_cell_length_a 11.4655(4)
_cell_length_b 12.7853(4)
_cell_length_c 17.9052(6)
_cell_measurement_reflns_used 5707
_cell_measurement_temperature 294(2)
_cell_measurement_theta_max 25.43
_cell_measurement_theta_min 2.31
_cell_volume 2409.59(14)
_computing_cell_refinement 'SAINT+  V6.45 (Bruker, 2003)'
_computing_data_collection 'SMART V5.632 (Bruker, 2005)'
_computing_data_reduction 'SAINT+  V6.45'
_computing_molecular_graphics 'SHELXTL V6.1 (Sheldrick, 2000)'
_computing_publication_material 'SHELXTL V6.1'
_computing_structure_refinement 'SHELXL-97 (Sheldrick, 1997)'
_computing_structure_solution 'SHELXS-97 (Sheldrick, 1990)'
_diffrn_ambient_temperature 294(2)
_diffrn_measured_fraction_theta_full 0.993
_diffrn_measured_fraction_theta_max 0.993
_diffrn_measurement_device_type 'Bruker SMART APEX CCD diffractometer'
_diffrn_measurement_method 'omega scans'
_diffrn_radiation_monochromator graphite
_diffrn_radiation_source 'fine-focus sealed tube'
_diffrn_radiation_type MoK\a
_diffrn_radiation_wavelength 0.71073
_diffrn_reflns_av_R_equivalents 0.0323
_diffrn_reflns_av_sigmaI/netI 0.0475
_diffrn_reflns_limit_h_max 15
_diffrn_reflns_limit_h_min -15
_diffrn_reflns_limit_k_max 17
_diffrn_reflns_limit_k_min -17
_diffrn_reflns_limit_l_max 23
_diffrn_reflns_limit_l_min -23
_diffrn_reflns_number 25824
_diffrn_reflns_theta_full 28.31
_diffrn_reflns_theta_max 28.31
_diffrn_reflns_theta_min 1.24
_exptl_absorpt_coefficient_mu 9.084
_exptl_absorpt_correction_T_max 1.000
_exptl_absorpt_correction_T_min 0.619
_exptl_absorpt_correction_type multi-scan
_exptl_absorpt_process_details '(SADABS, Bruker, 1997)'
_exptl_crystal_colour Colorless
_exptl_crystal_density_diffrn 2.133
_exptl_crystal_density_method 'not measured'
_exptl_crystal_description Plate
_exptl_crystal_F_000 1444
_exptl_crystal_size_max 0.24
_exptl_crystal_size_mid 0.18
_exptl_crystal_size_min 0.04
_refine_diff_density_max 1.750
_refine_diff_density_min -1.083
_refine_diff_density_rms 0.162
_refine_ls_extinction_method none
_refine_ls_goodness_of_fit_ref 1.004
_refine_ls_hydrogen_treatment mixed
_refine_ls_matrix_type full
_refine_ls_number_parameters 540
_refine_ls_number_reflns 11916
_refine_ls_number_restraints 2
_refine_ls_restrained_S_all 1.004
_refine_ls_R_factor_all 0.0588
_refine_ls_R_factor_gt 0.0392
_refine_ls_shift/su_max 0.001
_refine_ls_shift/su_mean 0.000
_refine_ls_structure_factor_coef Fsqd
_refine_ls_weighting_details 'calc w=1/[\s^2^(Fo^2^)+(0.0416P)^2^+0.4496P] where P=(Fo^2^+2Fc^2^)/3'
_refine_ls_weighting_scheme calc
_refine_ls_wR_factor_gt 0.0820
_refine_ls_wR_factor_ref 0.0936
_reflns_number_gt 8953
_reflns_number_total 11916
_reflns_threshold_expression >2sigma(I)
_cod_data_source_file om100569j_si_001.cif
_cod_data_source_block 6
_cod_depositor_comments
;
The following automatic conversions were performed:

'_symmetry_cell_setting' value 'Triclinic' changed to 'triclinic'
according to /home/saulius/struct/CIF-dictionaries/cif_core.dic
dictionary named 'cif_core.dic' version 2.4.1 from
2010-06-29.

'_exptl_absorpt_correction_type' value 'Multi-scan'
changed to 'multi-scan' according to
/home/saulius/struct/CIF-dictionaries/cif_core.dic dictionary named
'cif_core.dic' version 2.4.1 from 2010-06-29.

Automatic conversion script
Id: cif_fix_values 1715 2011-07-08 13:25:40Z adriana 
;
_cod_original_sg_symbol_H-M P-1
_cod_database_code 4066685

loop_
_symmetry_equiv_pos_as_xyz
'x, y, z'
'-x, -y, -z'

loop_
_atom_site_label
_atom_site_type_symbol
_atom_site_fract_x
_atom_site_fract_y
_atom_site_fract_z
_atom_site_U_iso_or_equiv
_atom_site_adp_type
_atom_site_occupancy
_atom_site_symmetry_multiplicity
_atom_site_calc_flag
_atom_site_refinement_flags
Pt1 Pt 0.59863(2) 0.74689(2) 0.255874(15) 0.04429(8) Uani 1 1 d .
Re1 Re 0.83315(2) 0.43723(2) 0.201364(16) 0.04605(8) Uani 1 1 d D
Re2 Re 0.90795(2) 0.54197(2) 0.329108(16) 0.04545(8) Uani 1 1 d D
Sb1 Sb 0.63208(4) 0.57026(4) 0.20837(3) 0.04328(11) Uani 1 1 d .
Sb2 Sb 0.82537(4) 0.74685(4) 0.26467(3) 0.04303(11) Uani 1 1 d .
P1 P 0.48041(18) 0.89409(18) 0.28260(14) 0.0603(5) Uani 1 1 d .
O11 O 0.6808(6) 0.2786(5) 0.3606(4) 0.0893(19) Uani 1 1 d .
O12 O 0.7370(6) 0.3173(5) 0.1028(4) 0.0856(19) Uani 1 1 d .
O13 O 1.0622(6) 0.2985(5) 0.1983(5) 0.102(2) Uani 1 1 d .
O14 O 1.0007(6) 0.5903(5) 0.0428(4) 0.0856(19) Uani 1 1 d .
O21 O 0.6389(5) 0.5118(6) 0.4423(3) 0.0847(19) Uani 1 1 d .
O22 O 0.9625(6) 0.3027(5) 0.3983(4) 0.0821(18) Uani 1 1 d .
O23 O 1.1673(6) 0.5850(6) 0.2025(5) 0.114(3) Uani 1 1 d .
O24 O 0.9940(6) 0.6185(5) 0.4526(4) 0.0845(18) Uani 1 1 d .
C11 C 0.7343(7) 0.3383(6) 0.3035(5) 0.0575(18) Uani 1 1 d .
C12 C 0.7736(7) 0.3603(6) 0.1390(5) 0.0583(19) Uani 1 1 d .
C13 C 0.9753(8) 0.3489(7) 0.2010(5) 0.067(2) Uani 1 1 d .
C14 C 0.9357(7) 0.5374(7) 0.1004(5) 0.0596(19) Uani 1 1 d .
C21 C 0.7366(7) 0.5212(6) 0.4015(4) 0.0545(18) Uani 1 1 d .
C22 C 0.9435(7) 0.3910(7) 0.3717(5) 0.0602(19) Uani 1 1 d .
C23 C 1.0742(8) 0.5706(7) 0.2489(5) 0.070(2) Uani 1 1 d .
C24 C 0.9620(7) 0.5895(7) 0.4068(5) 0.0602(19) Uani 1 1 d .
C25 C 0.4741(6) 0.4682(6) 0.2775(4) 0.0505(16) Uani 1 1 d .
C26 C 0.4189(10) 0.4657(11) 0.3564(6) 0.123(5) Uani 1 1 d .
H26 H 0.4505 0.5082 0.3808 0.147 Uiso 1 1 calc R
C27 C 0.3161(12) 0.4007(13) 0.4011(7) 0.156(7) Uani 1 1 d .
H27 H 0.2816 0.3988 0.4557 0.187 Uiso 1 1 calc R
C28 C 0.2646(9) 0.3404(9) 0.3683(7) 0.097(3) Uani 1 1 d .
H28 H 0.1950 0.2974 0.3988 0.116 Uiso 1 1 calc R
C29 C 0.3173(9) 0.3445(8) 0.2903(6) 0.079(3) Uani 1 1 d .
H29 H 0.2832 0.3043 0.2655 0.095 Uiso 1 1 calc R
C30 C 0.4206(8) 0.4067(7) 0.2455(5) 0.071(2) Uani 1 1 d .
H30 H 0.4552 0.4067 0.1913 0.086 Uiso 1 1 calc R
C31 C 0.5900(7) 0.6101(6) 0.0951(4) 0.0518(17) Uani 1 1 d .
C32 C 0.4731(7) 0.6370(7) 0.0938(5) 0.068(2) Uani 1 1 d .
H32 H 0.4135 0.6380 0.1423 0.082 Uiso 1 1 calc R
C33 C 0.4409(9) 0.6624(7) 0.0239(5) 0.078(3) Uani 1 1 d .
H33 H 0.3599 0.6764 0.0250 0.093 Uiso 1 1 calc R
C34 C 0.5286(10) 0.6668(8) -0.0468(5) 0.083(3) Uani 1 1 d .
H34 H 0.5088 0.6877 -0.0952 0.099 Uiso 1 1 calc R
C35 C 0.6441(10) 0.6415(9) -0.0483(5) 0.095(3) Uani 1 1 d .
H35 H 0.7032 0.6437 -0.0977 0.114 Uiso 1 1 calc R
C36 C 0.6766(8) 0.6121(8) 0.0227(5) 0.078(3) Uani 1 1 d .
H36 H 0.7569 0.5938 0.0211 0.094 Uiso 1 1 calc R
C37 C 0.8934(6) 0.8602(6) 0.3112(5) 0.0567(18) Uani 1 1 d .
C38 C 0.8622(8) 0.8451(7) 0.3955(6) 0.076(2) Uani 1 1 d .
H38 H 0.8205 0.7822 0.4305 0.091 Uiso 1 1 calc R
C39 C 0.8948(12) 0.9271(12) 0.4281(8) 0.120(5) Uani 1 1 d .
H39 H 0.8740 0.9198 0.4837 0.145 Uiso 1 1 calc R
C40 C 0.9591(11) 1.0177(11) 0.3716(13) 0.143(7) Uani 1 1 d .
H40 H 0.9812 1.0718 0.3910 0.172 Uiso 1 1 calc R
C41 C 0.9903(12) 1.0317(11) 0.2931(10) 0.114(5) Uani 1 1 d .
H41 H 1.0342 1.0938 0.2584 0.137 Uiso 1 1 calc R
C42 C 0.9581(7) 0.9543(7) 0.2619(6) 0.076(3) Uani 1 1 d .
H42 H 0.9804 0.9654 0.2059 0.091 Uiso 1 1 calc R
C43 C 0.9318(7) 0.8014(6) 0.1380(4) 0.0564(19) Uani 1 1 d .
C44 C 0.8704(8) 0.8231(7) 0.0806(5) 0.068(2) Uani 1 1 d .
H44 H 0.7856 0.8151 0.0963 0.081 Uiso 1 1 calc R
C45 C 0.9362(11) 0.8569(8) -0.0005(5) 0.091(3) Uani 1 1 d .
H45 H 0.8950 0.8727 -0.0394 0.110 Uiso 1 1 calc R
C46 C 1.0590(12) 0.8672(8) -0.0241(6) 0.105(4) Uani 1 1 d .
H46 H 1.1019 0.8865 -0.0792 0.125 Uiso 1 1 calc R
C47 C 1.1211(10) 0.8497(8) 0.0318(7) 0.100(4) Uani 1 1 d .
H47 H 1.2055 0.8614 0.0154 0.120 Uiso 1 1 calc R
C48 C 1.0567(7) 0.8141(7) 0.1134(5) 0.071(2) Uani 1 1 d .
H48 H 1.0987 0.7987 0.1519 0.085 Uiso 1 1 calc R
C49 C 0.3355(9) 0.8371(10) 0.3655(6) 0.100(4) Uani 1 1 d .
C50 C 0.2589(12) 0.9189(12) 0.4082(8) 0.161(6) Uani 1 1 d .
H50A H 0.1841 0.8843 0.4458 0.242 Uiso 1 1 calc R
H50B H 0.2404 0.9789 0.3685 0.242 Uiso 1 1 calc R
H50C H 0.3044 0.9448 0.4369 0.242 Uiso 1 1 calc R
C51 C 0.2516(10) 0.7852(11) 0.3287(9) 0.146(6) Uani 1 1 d .
H51A H 0.2997 0.7388 0.2971 0.219 Uiso 1 1 calc R
H51B H 0.2178 0.8417 0.2946 0.219 Uiso 1 1 calc R
H51C H 0.1863 0.7434 0.3719 0.219 Uiso 1 1 calc R
C52 C 0.3714(12) 0.7464(11) 0.4294(7) 0.146(6) Uani 1 1 d .
H52A H 0.4306 0.7741 0.4478 0.219 Uiso 1 1 calc R
H52B H 0.4062 0.6880 0.4058 0.219 Uiso 1 1 calc R
H52C H 0.3000 0.7202 0.4745 0.219 Uiso 1 1 calc R
C53 C 0.5573(11) 1.0015(10) 0.3083(10) 0.127(5) Uani 1 1 d .
C54 C 0.5737(13) 0.9452(14) 0.3916(10) 0.187(9) Uani 1 1 d .
H54A H 0.5945 0.8708 0.3936 0.280 Uiso 1 1 calc R
H54B H 0.4987 0.9481 0.4335 0.280 Uiso 1 1 calc R
H54C H 0.6381 0.9814 0.3996 0.280 Uiso 1 1 calc R
C55 C 0.6830(9) 1.0334(9) 0.2464(10) 0.158(7) Uani 1 1 d .
H55A H 0.6733 1.0814 0.1975 0.238 Uiso 1 1 calc R
H55B H 0.7241 0.9694 0.2344 0.238 Uiso 1 1 calc R
H55C H 0.7307 1.0693 0.2683 0.238 Uiso 1 1 calc R
C56 C 0.4863(13) 1.1126(11) 0.3084(13) 0.230(11) Uani 1 1 d .
H56A H 0.5385 1.1661 0.3116 0.345 Uiso 1 1 calc R
H56B H 0.4139 1.1011 0.3543 0.345 Uiso 1 1 calc R
H56C H 0.4636 1.1374 0.2593 0.345 Uiso 1 1 calc R
C57 C 0.4389(9) 0.9707(8) 0.1851(6) 0.088(3) Uani 1 1 d .
C58 C 0.4082(14) 0.8915(11) 0.1439(7) 0.141(5) Uani 1 1 d .
H58A H 0.3446 0.8420 0.1820 0.212 Uiso 1 1 calc R
H58B H 0.4798 0.8517 0.1247 0.212 Uiso 1 1 calc R
H58C H 0.3807 0.9306 0.0989 0.212 Uiso 1 1 calc R
C59 C 0.3322(11) 1.0493(10) 0.2012(8) 0.134(5) Uani 1 1 d .
H59A H 0.3159 1.0846 0.1511 0.201 Uiso 1 1 calc R
H59B H 0.3539 1.1027 0.2238 0.201 Uiso 1 1 calc R
H59C H 0.2603 1.0093 0.2387 0.201 Uiso 1 1 calc R
C60 C 0.5486(12) 1.0367(11) 0.1207(8) 0.160(6) Uani 1 1 d .
H60A H 0.6082 0.9883 0.0985 0.241 Uiso 1 1 calc R
H60B H 0.5847 1.0791 0.1451 0.241 Uiso 1 1 calc R
H60C H 0.5215 1.0840 0.0781 0.241 Uiso 1 1 calc R
H1 H 0.860(5) 0.5375(15) 0.246(2) 0.036(15) Uiso 1 1 d D
H2 H 0.474(8) 0.736(7) 0.236(5) 0.11(3) Uiso 1 1 d .

loop_
_atom_site_aniso_label
_atom_site_aniso_U_11
_atom_site_aniso_U_22
_atom_site_aniso_U_33
_atom_site_aniso_U_23
_atom_site_aniso_U_13
_atom_site_aniso_U_12
Pt1 0.04085(14) 0.04719(16) 0.04552(14) -0.01624(12) -0.01035(11) 0.00093(11)
Re1 0.04604(15) 0.04372(16) 0.04941(16) -0.01678(12) -0.01173(12) 0.00085(12)
Re2 0.04562(15) 0.04237(16) 0.04895(15) -0.00732(12) -0.01796(12) -0.00412(12)
Sb1 0.0414(2) 0.0488(3) 0.0422(2) -0.0167(2) -0.01191(18) -0.00003(19)
Sb2 0.0419(2) 0.0403(2) 0.0462(2) -0.01075(19) -0.01208(19) -0.00254(18)
P1 0.0472(11) 0.0610(13) 0.0796(14) -0.0336(11) -0.0177(10) 0.0101(9)
O11 0.111(5) 0.075(4) 0.073(4) -0.003(3) -0.021(4) -0.034(4)
O12 0.098(5) 0.087(5) 0.098(5) -0.056(4) -0.039(4) 0.001(4)
O13 0.070(4) 0.075(5) 0.141(6) -0.016(4) -0.018(4) 0.025(4)
O14 0.089(4) 0.073(4) 0.071(4) -0.021(3) 0.014(3) -0.017(3)
O21 0.068(4) 0.106(5) 0.065(4) -0.016(4) -0.002(3) -0.014(4)
O22 0.097(5) 0.049(3) 0.101(5) 0.002(3) -0.051(4) 0.002(3)
O23 0.052(4) 0.120(6) 0.129(6) 0.002(5) 0.004(4) 0.009(4)
O24 0.105(5) 0.084(4) 0.081(4) -0.012(3) -0.056(4) -0.018(4)
C11 0.060(5) 0.048(4) 0.066(5) -0.019(4) -0.016(4) -0.007(4)
C12 0.053(4) 0.053(5) 0.065(5) -0.020(4) -0.010(4) 0.005(4)
C13 0.075(6) 0.046(5) 0.073(5) -0.013(4) -0.014(4) 0.002(4)
C14 0.057(5) 0.058(5) 0.067(5) -0.031(4) -0.010(4) 0.006(4)
C21 0.059(5) 0.052(4) 0.051(4) -0.007(3) -0.018(4) -0.008(4)
C22 0.060(5) 0.056(5) 0.070(5) -0.006(4) -0.034(4) -0.006(4)
C23 0.054(5) 0.065(5) 0.079(6) 0.000(4) -0.021(4) -0.001(4)
C24 0.069(5) 0.059(5) 0.059(4) -0.007(4) -0.034(4) -0.007(4)
C25 0.042(4) 0.054(4) 0.055(4) -0.014(3) -0.014(3) 0.001(3)
C26 0.117(9) 0.181(13) 0.070(6) -0.045(7) -0.001(6) -0.085(9)
C27 0.141(11) 0.225(16) 0.082(7) -0.057(9) 0.032(7) -0.118(11)
C28 0.073(6) 0.098(8) 0.115(9) -0.020(7) -0.025(6) -0.027(6)
C29 0.085(6) 0.071(6) 0.092(7) -0.027(5) -0.034(5) -0.019(5)
C30 0.069(5) 0.076(6) 0.074(5) -0.039(5) -0.008(4) -0.015(4)
C31 0.063(5) 0.047(4) 0.049(4) -0.012(3) -0.021(3) 0.000(3)
C32 0.065(5) 0.087(6) 0.064(5) -0.031(5) -0.026(4) 0.010(5)
C33 0.091(6) 0.081(7) 0.073(6) -0.019(5) -0.046(5) 0.016(5)
C34 0.108(8) 0.088(7) 0.057(5) -0.013(5) -0.039(5) 0.015(6)
C35 0.096(7) 0.136(10) 0.048(5) -0.017(6) -0.023(5) 0.018(7)
C36 0.060(5) 0.117(8) 0.054(5) -0.017(5) -0.017(4) 0.001(5)
C37 0.050(4) 0.055(5) 0.077(5) -0.022(4) -0.031(4) 0.004(3)
C38 0.088(6) 0.064(6) 0.090(6) -0.030(5) -0.041(5) 0.013(5)
C39 0.128(10) 0.155(12) 0.144(11) -0.114(10) -0.081(9) 0.062(9)
C40 0.072(8) 0.082(9) 0.32(3) -0.094(15) -0.093(13) 0.019(7)
C41 0.091(9) 0.086(9) 0.175(13) -0.046(10) -0.042(10) -0.013(6)
C42 0.055(5) 0.053(5) 0.122(8) -0.026(5) -0.027(5) 0.003(4)
C43 0.057(4) 0.043(4) 0.050(4) -0.001(3) 0.000(3) 0.009(3)
C44 0.082(6) 0.062(5) 0.050(4) -0.007(4) -0.014(4) 0.008(4)
C45 0.117(9) 0.084(7) 0.050(5) 0.000(5) -0.009(5) 0.006(6)
C46 0.126(10) 0.072(7) 0.063(6) 0.001(5) 0.030(6) 0.012(7)
C47 0.079(7) 0.078(7) 0.095(8) -0.002(6) 0.025(6) 0.010(5)
C48 0.059(5) 0.061(5) 0.074(5) -0.002(4) -0.007(4) 0.005(4)
C49 0.074(6) 0.121(9) 0.085(7) -0.026(7) -0.002(5) 0.037(6)
C50 0.119(10) 0.183(15) 0.146(12) -0.070(11) 0.023(9) 0.059(10)
C51 0.066(7) 0.134(12) 0.205(15) -0.015(11) -0.014(8) -0.026(7)
C52 0.156(12) 0.144(12) 0.081(8) 0.005(8) 0.009(8) 0.042(10)
C53 0.097(8) 0.112(9) 0.247(16) -0.126(10) -0.102(10) 0.059(7)
C54 0.151(13) 0.26(2) 0.27(2) -0.219(18) -0.132(14) 0.090(14)
C55 0.072(7) 0.083(8) 0.36(2) -0.098(11) -0.088(11) 0.015(6)
C56 0.138(12) 0.146(13) 0.54(4) -0.237(19) -0.183(17) 0.089(10)
C57 0.080(6) 0.075(7) 0.094(7) -0.004(6) -0.023(5) 0.018(5)
C58 0.215(16) 0.121(11) 0.122(10) -0.035(9) -0.106(11) 0.050(11)
C59 0.120(10) 0.097(9) 0.163(12) -0.017(8) -0.036(9) 0.054(8)
C60 0.143(12) 0.122(11) 0.135(12) 0.022(9) 0.026(9) 0.007(9)

loop_
_atom_type_symbol
_atom_type_description
_atom_type_scat_dispersion_real
_atom_type_scat_dispersion_imag
_atom_type_scat_source
C C 0.0033 0.0016 'International Tables Vol C Tables 4.2.6.8 and 6.1.1.4'
H H 0.0000 0.0000 'International Tables Vol C Tables 4.2.6.8 and 6.1.1.4'
O O 0.0106 0.0060 'International Tables Vol C Tables 4.2.6.8 and 6.1.1.4'
P P 0.1023 0.0942 'International Tables Vol C Tables 4.2.6.8 and 6.1.1.4'
Sb Sb -0.5866 1.5461 'International Tables Vol C Tables 4.2.6.8 and 6.1.1.4'
Re Re -1.0185 7.2310 'International Tables Vol C Tables 4.2.6.8 and 6.1.1.4'
Pt Pt -1.7033 8.3905 'International Tables Vol C Tables 4.2.6.8 and 6.1.1.4'

loop_
_geom_angle_atom_site_label_1
_geom_angle_atom_site_label_2
_geom_angle_atom_site_label_3
_geom_angle
P1 Pt1 Sb1 151.11(5)
P1 Pt1 Sb2 116.66(5)
Sb1 Pt1 Sb2 92.017(16)
P1 Pt1 H2 73(3)
Sb1 Pt1 H2 78(3)
Sb2 Pt1 H2 169(3)
H1 Re1 C13 101.9(13)
H1 Re1 C12 162.7(9)
C13 Re1 C12 94.0(3)
H1 Re1 C11 96.3(13)
C13 Re1 C11 91.7(3)
C12 Re1 C11 90.0(3)
H1 Re1 C14 82.5(14)
C13 Re1 C14 87.5(3)
C12 Re1 C14 91.4(3)
C11 Re1 C14 178.4(3)
H1 Re1 Sb1 74.7(13)
C13 Re1 Sb1 176.5(3)
C12 Re1 Sb1 89.5(2)
C11 Re1 Sb1 87.9(2)
C14 Re1 Sb1 92.8(2)
H1 Re1 Re2 21.6(6)
C13 Re1 Re2 86.4(3)
C12 Re1 Re2 171.8(2)
C11 Re1 Re2 81.8(2)
C14 Re1 Re2 96.8(2)
Sb1 Re1 Re2 90.074(12)
H1 Re1 H1 0.0(14)
C13 Re1 H1 101.9(13)
C12 Re1 H1 162.7(9)
C11 Re1 H1 96.3(13)
C14 Re1 H1 82.5(14)
Sb1 Re1 H1 74.7(13)
Re2 Re1 H1 21.6(6)
C24 Re2 C22 92.9(3)
C24 Re2 C21 92.0(3)
C22 Re2 C21 91.3(3)
C24 Re2 C23 91.0(4)
C22 Re2 C23 92.4(3)
C21 Re2 C23 175.0(3)
C24 Re2 Sb2 94.0(2)
C22 Re2 Sb2 171.3(2)
C21 Re2 Sb2 83.1(2)
C23 Re2 Sb2 92.8(2)
C24 Re2 Re1 173.8(2)
C22 Re2 Re1 81.2(2)
C21 Re2 Re1 90.2(2)
C23 Re2 Re1 87.2(3)
Sb2 Re2 Re1 92.070(13)
C24 Re2 H1 164.0(7)
C22 Re2 H1 102.7(6)
C21 Re2 H1 91.0(17)
C23 Re2 H1 85.0(17)
Sb2 Re2 H1 70.8(6)
Re1 Re2 H1 21.5(6)
C25 Sb1 C31 96.4(3)
C25 Sb1 Pt1 106.7(2)
C31 Sb1 Pt1 105.16(19)
C25 Sb1 Re1 106.48(19)
C31 Sb1 Re1 110.8(2)
Pt1 Sb1 Re1 127.094(18)
C37 Sb2 C43 99.1(3)
C37 Sb2 Pt1 123.66(19)
C43 Sb2 Pt1 102.2(2)
C37 Sb2 Re2 107.0(2)
C43 Sb2 Re2 108.03(18)
Pt1 Sb2 Re2 114.513(17)
C49 P1 C53 112.0(6)
C49 P1 C57 109.1(5)
C53 P1 C57 104.4(6)
C49 P1 Pt1 106.6(4)
C53 P1 Pt1 116.2(3)
C57 P1 Pt1 108.4(3)
O11 C11 Re1 177.2(7)
O12 C12 Re1 178.5(7)
O13 C13 Re1 177.7(8)
O14 C14 Re1 175.5(7)
O21 C21 Re2 178.5(7)
O22 C22 Re2 178.5(8)
O23 C23 Re2 178.1(9)
O24 C24 Re2 179.5(7)
C26 C25 C30 116.2(7)
C26 C25 Sb1 120.5(6)
C30 C25 Sb1 123.3(6)
C25 C26 C27 120.7(10)
C25 C26 H26 119.6
C27 C26 H26 119.6
C28 C27 C26 122.1(10)
C28 C27 H27 119.0
C26 C27 H27 119.0
C29 C28 C27 117.2(9)
C29 C28 H28 121.4
C27 C28 H28 121.4
C28 C29 C30 121.5(9)
C28 C29 H29 119.2
C30 C29 H29 119.2
C25 C30 C29 122.3(8)
C25 C30 H30 118.9
C29 C30 H30 118.9
C36 C31 C32 117.6(7)
C36 C31 Sb1 122.6(6)
C32 C31 Sb1 119.8(5)
C33 C32 C31 122.4(8)
C33 C32 H32 118.8
C31 C32 H32 118.8
C34 C33 C32 118.7(9)
C34 C33 H33 120.6
C32 C33 H33 120.6
C35 C34 C33 120.8(8)
C35 C34 H34 119.6
C33 C34 H34 119.6
C34 C35 C36 120.8(8)
C34 C35 H35 119.6
C36 C35 H35 119.6
C31 C36 C35 119.6(8)
C31 C36 H36 120.2
C35 C36 H36 120.2
C42 C37 C38 117.5(8)
C42 C37 Sb2 122.9(7)
C38 C37 Sb2 119.2(6)
C37 C38 C39 120.1(10)
C37 C38 H38 119.9
C39 C38 H38 119.9
C40 C39 C38 116.2(12)
C40 C39 H39 121.9
C38 C39 H39 121.9
C41 C40 C39 124.2(15)
C41 C40 H40 117.9
C39 C40 H40 117.9
C40 C41 C42 119.7(14)
C40 C41 H41 120.2
C42 C41 H41 120.2
C41 C42 C37 122.2(11)
C41 C42 H42 118.9
C37 C42 H42 118.9
C48 C43 C44 119.3(7)
C48 C43 Sb2 122.6(6)
C44 C43 Sb2 118.1(6)
C43 C44 C45 119.2(9)
C43 C44 H44 120.4
C45 C44 H44 120.4
C46 C45 C44 121.0(10)
C46 C45 H45 119.5
C44 C45 H45 119.5
C45 C46 C47 120.7(9)
C45 C46 H46 119.7
C47 C46 H46 119.7
C46 C47 C48 119.0(10)
C46 C47 H47 120.5
C48 C47 H47 120.5
C43 C48 C47 120.7(9)
C43 C48 H48 119.7
C47 C48 H48 119.7
C52 C49 C50 108.4(10)
C52 C49 C51 107.9(11)
C50 C49 C51 107.9(10)
C52 C49 P1 107.8(7)
C50 C49 P1 115.4(10)
C51 C49 P1 109.1(8)
C49 C50 H50A 109.5
C49 C50 H50B 109.5
H50A C50 H50B 109.5
C49 C50 H50C 109.5
H50A C50 H50C 109.5
H50B C50 H50C 109.5
C49 C51 H51A 109.5
C49 C51 H51B 109.5
H51A C51 H51B 109.5
C49 C51 H51C 109.5
H51A C51 H51C 109.5
H51B C51 H51C 109.5
C49 C52 H52A 109.5
C49 C52 H52B 109.5
H52A C52 H52B 109.5
C49 C52 H52C 109.5
H52A C52 H52C 109.5
H52B C52 H52C 109.5
C55 C53 C54 109.1(10)
C55 C53 C56 105.1(12)
C54 C53 C56 112.3(12)
C55 C53 P1 110.4(8)
C54 C53 P1 104.3(10)
C56 C53 P1 115.5(7)
C53 C54 H54A 109.5
C53 C54 H54B 109.5
H54A C54 H54B 109.5
C53 C54 H54C 109.5
H54A C54 H54C 109.5
H54B C54 H54C 109.5
C53 C55 H55A 109.5
C53 C55 H55B 109.5
H55A C55 H55B 109.5
C53 C55 H55C 109.5
H55A C55 H55C 109.5
H55B C55 H55C 109.5
C53 C56 H56A 109.5
C53 C56 H56B 109.5
H56A C56 H56B 109.5
C53 C56 H56C 109.5
H56A C56 H56C 109.5
H56B C56 H56C 109.5
C58 C57 C60 103.9(10)
C58 C57 C59 109.4(10)
C60 C57 C59 107.5(9)
C58 C57 P1 110.8(7)
C60 C57 P1 111.6(8)
C59 C57 P1 113.2(8)
C57 C58 H58A 109.5
C57 C58 H58B 109.5
H58A C58 H58B 109.5
C57 C58 H58C 109.5
H58A C58 H58C 109.5
H58B C58 H58C 109.5
C57 C59 H59A 109.5
C57 C59 H59B 109.5
H59A C59 H59B 109.5
C57 C59 H59C 109.5
H59A C59 H59C 109.5
H59B C59 H59C 109.5
C57 C60 H60A 109.5
C57 C60 H60B 109.5
H60A C60 H60B 109.5
C57 C60 H60C 109.5
H60A C60 H60C 109.5
H60B C60 H60C 109.5

loop_
_geom_bond_atom_site_label_1
_geom_bond_atom_site_label_2
_geom_bond_distance
Pt1 P1 2.320(2)
Pt1 Sb1 2.5854(5)
Pt1 Sb2 2.6520(5)
Pt1 H2 1.60(9)
Re1 H1 1.759(10)
Re1 C13 1.924(9)
Re1 C12 1.952(8)
Re1 C11 1.978(8)
Re1 C14 1.987(9)
Re1 Sb1 2.7722(5)
Re1 Re2 3.2742(4)
Re1 H1 1.759(10)
Re2 C24 1.926(8)
Re2 C22 1.946(8)
Re2 C21 1.985(8)
Re2 C23 1.991(9)
Re2 Sb2 2.8025(5)
Re2 H1 1.761(10)
Sb1 C25 2.140(7)
Sb1 C31 2.150(7)
Sb2 C37 2.139(7)
Sb2 C43 2.166(7)
P1 C49 1.888(11)
P1 C53 1.898(11)
P1 C57 1.944(10)
O11 C11 1.124(9)
O12 C12 1.131(9)
O13 C13 1.149(9)
O14 C14 1.139(9)
O21 C21 1.128(8)
O22 C22 1.139(9)
O23 C23 1.124(9)
O24 C24 1.143(8)
C25 C26 1.353(11)
C25 C30 1.354(10)
C26 C27 1.383(13)
C26 H26 0.9300
C27 C28 1.340(14)
C27 H27 0.9300
C28 C29 1.330(13)
C28 H28 0.9300
C29 C30 1.368(12)
C29 H29 0.9300
C30 H30 0.9300
C31 C36 1.367(10)
C31 C32 1.369(10)
C32 C33 1.365(10)
C32 H32 0.9300
C33 C34 1.345(12)
C33 H33 0.9300
C34 C35 1.338(12)
C34 H34 0.9300
C35 C36 1.384(11)
C35 H35 0.9300
C36 H36 0.9300
C37 C42 1.387(11)
C37 C38 1.403(11)
C38 C39 1.443(13)
C38 H38 0.9300
C39 C40 1.391(19)
C39 H39 0.9300
C40 C41 1.305(19)
C40 H40 0.9300
C41 C42 1.375(15)
C41 H41 0.9300
C42 H42 0.9300
C43 C48 1.370(10)
C43 C44 1.377(11)
C44 C45 1.380(11)
C44 H44 0.9300
C45 C46 1.344(15)
C45 H45 0.9300
C46 C47 1.363(16)
C46 H46 0.9300
C47 C48 1.385(12)
C47 H47 0.9300
C48 H48 0.9300
C49 C52 1.533(15)
C49 C50 1.534(15)
C49 C51 1.581(17)
C50 H50A 0.9600
C50 H50B 0.9600
C50 H50C 0.9600
C51 H51A 0.9600
C51 H51B 0.9600
C51 H51C 0.9600
C52 H52A 0.9600
C52 H52B 0.9600
C52 H52C 0.9600
C53 C55 1.526(18)
C53 C54 1.54(2)
C53 C56 1.593(15)
C54 H54A 0.9600
C54 H54B 0.9600
C54 H54C 0.9600
C55 H55A 0.9600
C55 H55B 0.9600
C55 H55C 0.9600
C56 H56A 0.9600
C56 H56B 0.9600
C56 H56C 0.9600
C57 C58 1.514(15)
C57 C60 1.533(14)
C57 C59 1.542(13)
C58 H58A 0.9600
C58 H58B 0.9600
C58 H58C 0.9600
C59 H59A 0.9600
C59 H59B 0.9600
C59 H59C 0.9600
C60 H60A 0.9600
C60 H60B 0.9600
C60 H60C 0.9600
